data_2310486
loop_
_publ_author_name
'Simons, P.Y.'
'Dachille, F.'

_publ_section_title
;
 The structure of Ti O2 II, a high-pressure phase of Ti O2
;
_journal_name_full 'Acta Crystallographica (1,1948-23,1967)'
_journal_page_first 334
_journal_page_last 336
_journal_volume 23
_journal_year 1967
_chemical_formula_sum 'O2 Ti'
_chemical_name_systematic 'Ti O2'
_space_group_IT_number 60
_symmetry_space_group_name_Hall '-P 2n 2ab'
_symmetry_space_group_name_H-M 'P b c n'
_cell_angle_alpha 90
_cell_angle_beta 90
_cell_angle_gamma 90
_cell_formula_units_Z 4
_cell_length_a 4.515
_cell_length_b 5.497
_cell_length_c 4.939
_cell_volume 122.581
_citation_journal_id_ASTM ACCRA9
_cod_data_source_file Simons_ACCRA9_1967_1384.cif
_cod_data_source_block O2Ti1
_cod_original_cell_volume 122.5808
_cod_original_formula_sum 'O2 Ti1'
_cod_database_code 2310486

loop_
_symmetry_equiv_pos_as_xyz
x,y,z
-x+1/2,-y+1/2,z+1/2
x+1/2,-y+1/2,-z
-x,y,-z+1/2
-x,-y,-z
x-1/2,y-1/2,-z-1/2
-x-1/2,y-1/2,z
x,-y,z-1/2

loop_
_atom_site_label
_atom_site_type_symbol
_atom_site_fract_x
_atom_site_fract_y
_atom_site_fract_z
_atom_site_occupancy
_atom_site_U_iso_or_equiv
O1 O-2 0.286 0.376 0.412 1 0.0
Ti1 Ti+4 0 0.171 0.25 1 0.0
